data_1527039
loop_
_publ_author_name
'Zhang, F.X.'
'Liu, Q.L.'
'Xu, F.F.'
'Mori, T.'
'Sato, A.'
'Tanaka, T.'

_publ_section_title
;
 Crystal structure of new rare-earth boron-rich solids: RE B28.5 C4
;
_journal_name_full 'Journal of Alloys Compd.'
_journal_page_first 168
_journal_page_last 172
_journal_volume 329
_journal_year 2001
_chemical_formula_sum 'C4.515 B28.865 Y0.83'
_chemical_name_systematic 'Y0.83 B28.865 C4.515'
_space_group_IT_number 166
_symmetry_space_group_name_Hall '-R 3 2"'
_symmetry_space_group_name_H-M 'R -3 m :H'
_cell_angle_alpha 90
_cell_angle_beta 90
_cell_angle_gamma 120
_cell_formula_units_Z 6
_cell_length_a 5.6457
_cell_length_b 5.6457
_cell_length_c 56.8873
_cell_volume 1570.296
_citation_journal_id_ASTM JALCEU
_cod_data_source_file Zhang_JALCEU_2001_1335.cif
_cod_data_source_block C4.515B28.865Y0.83
_cod_database_code 1527039

loop_
_symmetry_equiv_pos_as_xyz
x,y,z
-y,x-y,z
-x+y,-x,z
y,x,-z
-x,-x+y,-z
x-y,-y,-z
-x,-y,-z
y,-x+y,-z
x-y,x,-z
-y,-x,z
x,x-y,z
-x+y,y,z
x+2/3,y+1/3,z+1/3
-y+2/3,x-y+1/3,z+1/3
-x+y+2/3,-x+1/3,z+1/3
y+2/3,x+1/3,-z+1/3
-x+2/3,-x+y+1/3,-z+1/3
x-y+2/3,-y+1/3,-z+1/3
-x+2/3,-y+1/3,-z+1/3
y+2/3,-x+y+1/3,-z+1/3
x-y+2/3,x+1/3,-z+1/3
-y+2/3,-x+1/3,z+1/3
x+2/3,x-y+1/3,z+1/3
-x+y+2/3,y+1/3,z+1/3
x+1/3,y+2/3,z+2/3
-y+1/3,x-y+2/3,z+2/3
-x+y+1/3,-x+2/3,z+2/3
y+1/3,x+2/3,-z+2/3
-x+1/3,-x+y+2/3,-z+2/3
x-y+1/3,-y+2/3,-z+2/3
-x+1/3,-y+2/3,-z+2/3
y+1/3,-x+y+2/3,-z+2/3
x-y+1/3,x+2/3,-z+2/3
-y+1/3,-x+2/3,z+2/3
x+1/3,x-y+2/3,z+2/3
-x+y+1/3,y+2/3,z+2/3

loop_
_atom_site_label
_atom_site_type_symbol
_atom_site_fract_x
_atom_site_fract_y
_atom_site_fract_z
_atom_site_occupancy
_atom_site_U_iso_or_equiv
C4 C 0.3333 0.6667 0.1922 1.08 0.0
Y1 Y 0 0 0.32 0.83 0.0
B12 B 0 0 0.2506 0.205 0.0
C3 C 0.6667 0.3333 0.2639 1.05 0.0
B6 B 0.1703 0.8297 0.1968 1 0.0
B9 B 0.1632 0.3264 0.2795 1 0.0
B8 B 0.4632 0.2316 0.3462 1 0.0
B5 B 0.2178 0.1089 0.178 1 0.0
C2 C 0.6667 0.3333 0.2129 1.06 0.0
C5 C 0 0 0.2506 0.205 0.0
B11 B 0.3422 0.1711 0.2077 1 0.0
B4 B 0.2136 0.1068 0.3677 1 0.0
B3 B 0.1096 0.8904 0.2265 1 0.0
B10 B 0.503 0.497 0.269 1 0.0
B7 B 0.2255 0.451 0.2498 1 0.0
B2 B 0.3333 0.6667 0.1667 1.08 0.0
C1 C 0 0 0.2787 1.12 0.0
B1 B 0.6667 0.3333 0.2385 1.12 0.0
